data_8105892
loop_
_publ_author_name
'Tang, Xian'
'Wang, De-Cai'

_publ_section_title
;
 Crystal structure of 4-isobutoxybenzaldehyde oxime, C11H15NO2
;
_journal_issue 5
_journal_name_full 'Zeitschrift f\"ur Kristallographie - New Crystal Structures'
_journal_page_first 923
_journal_page_last 924
_journal_paper_doi 10.1515/ncrs-2019-0147
_journal_volume 234
_journal_year 2019
_chemical_formula_moiety 'C11 H15 N O2'
_chemical_formula_sum 'C11 H15 N O2'
_chemical_formula_weight 193.24
_chemical_name_systematic
;
4-isobutoxybenzaldehyde oxime
;
_space_group_crystal_system monoclinic
_space_group_IT_number 14
_space_group_name_Hall '-P 2yn'
_space_group_name_H-M_alt 'P 1 21/n 1'
_atom_sites_solution_hydrogens mixed
_audit_creation_method SHELXL-2018/3
_cell_angle_alpha 90
_cell_angle_beta 115.467(2)
_cell_angle_gamma 90
_cell_formula_units_Z 4
_cell_length_a 13.5152(2)
_cell_length_b 6.19120(10)
_cell_length_c 14.3917(2)
_cell_measurement_reflns_used 5756
_cell_measurement_temperature 170(2)
_cell_measurement_theta_max 74.9400
_cell_measurement_theta_min 3.3860
_cell_volume 1087.22(3)
_computing_structure_refinement 'SHELXL-2018/3 (Sheldrick, 2018)'
_computing_structure_solution 'SHELXT 2018/2 (Sheldrick, 2018)'
_diffrn_ambient_temperature 170(2)
_diffrn_measured_fraction_theta_full 0.994
_diffrn_measured_fraction_theta_max 0.965
_diffrn_measurement_device_type 'XtaLAB Synergy R, HyPix'
_diffrn_measurement_method '\w scans'
_diffrn_radiation_type CuK\a
_diffrn_radiation_wavelength 1.54184
_diffrn_reflns_av_R_equivalents 0.0105
_diffrn_reflns_av_unetI/netI 0.0080
_diffrn_reflns_Laue_measured_fraction_full 0.994
_diffrn_reflns_Laue_measured_fraction_max 0.965
_diffrn_reflns_limit_h_max 16
_diffrn_reflns_limit_h_min -16
_diffrn_reflns_limit_k_max 7
_diffrn_reflns_limit_k_min -6
_diffrn_reflns_limit_l_max 18
_diffrn_reflns_limit_l_min -17
_diffrn_reflns_number 6556
_diffrn_reflns_point_group_measured_fraction_full 0.994
_diffrn_reflns_point_group_measured_fraction_max 0.965
_diffrn_reflns_theta_full 67.684
_diffrn_reflns_theta_max 75.380
_diffrn_reflns_theta_min 5.947
_exptl_absorpt_coefficient_mu 0.655
_exptl_absorpt_correction_T_max 1.00000
_exptl_absorpt_correction_T_min 0.83002
_exptl_absorpt_correction_type multi-scan
_exptl_absorpt_process_details
;
CrysAlisPro 1.171.40.14e (Rigaku Oxford Diffraction, 2018)
Empirical absorption correction using spherical harmonics,
 implemented in SCALE3 ABSPACK scaling algorithm.
;
_exptl_crystal_colour Colourless
_exptl_crystal_density_diffrn 1.181
_exptl_crystal_description Block
_exptl_crystal_F_000 416
_exptl_crystal_size_max 0.405
_exptl_crystal_size_mid 0.325
_exptl_crystal_size_min 0.212
_refine_diff_density_max 0.171
_refine_diff_density_min -0.135
_refine_diff_density_rms 0.031
_refine_ls_extinction_coef .
_refine_ls_extinction_method none
_refine_ls_goodness_of_fit_ref 1.029
_refine_ls_hydrogen_treatment constr
_refine_ls_matrix_type full
_refine_ls_number_parameters 129
_refine_ls_number_reflns 2176
_refine_ls_number_restraints 0
_refine_ls_restrained_S_all 1.029
_refine_ls_R_factor_all 0.0408
_refine_ls_R_factor_gt 0.0384
_refine_ls_shift/su_max 0.000
_refine_ls_shift/su_mean 0.000
_refine_ls_structure_factor_coef Fsqd
_refine_ls_weighting_details 'w=1/[\s^2^(Fo^2^)+(0.0618P)^2^+0.1841P] where P=(Fo^2^+2Fc^2^)/3'
_refine_ls_weighting_scheme calc
_refine_ls_wR_factor_gt 0.1074
_refine_ls_wR_factor_ref 0.1104
_reflns_Friedel_coverage 0.000
_reflns_Friedel_fraction_full .
_reflns_Friedel_fraction_max .
_reflns_number_gt 2061
_reflns_number_total 2176
_reflns_threshold_expression 'I > 2\s(I)'
_cod_data_source_file suppl_ncrs-2019-0147_suppl.cif
_cod_data_source_block exp_339
_cod_original_sg_symbol_H-M 'P 21/n'
_cod_database_code 8105892
_shelx_space_group_comment
;
The symmetry employed for this shelxl refinement is uniquely defined
by the following loop, which should always be used as a source of
symmetry information in preference to the above space-group names.
They are only intended as comments.
;
_shelx_estimated_absorpt_t_min 0.777
_shelx_estimated_absorpt_t_max 0.874

loop_
_space_group_symop_operation_xyz
'x, y, z'
'-x+1/2, y+1/2, -z+1/2'
'-x, -y, -z'
'x-1/2, -y-1/2, z-1/2'

loop_
_atom_site_label
_atom_site_type_symbol
_atom_site_fract_x
_atom_site_fract_y
_atom_site_fract_z
_atom_site_U_iso_or_equiv
_atom_site_adp_type
_atom_site_occupancy
_atom_site_site_symmetry_order
_atom_site_calc_flag
_atom_site_refinement_flags_posn
_atom_site_refinement_flags_adp
_atom_site_refinement_flags_occupancy
_atom_site_disorder_assembly
_atom_site_disorder_group
O1 O 0.02528(6) 0.22943(12) 0.11522(6) 0.0464(2) Uani 1 1 d . . . . .
O2 O 0.55866(7) 0.27237(16) 0.04356(8) 0.0620(3) Uani 1 1 d . . . . .
H2 H 0.570882 0.395739 0.012382 0.093 Uiso 1 1 d R U . . .
N1 N 0.46013(7) 0.32671(16) 0.04898(7) 0.0459(2) Uani 1 1 d . . . . .
C1 C -0.18343(10) -0.0681(2) 0.17044(10) 0.0563(3) Uani 1 1 d . . . . .
H1A H -0.142580 -0.095837 0.244338 0.084 Uiso 1 1 calc R U . . .
H1B H -0.182691 -0.197906 0.131805 0.084 Uiso 1 1 calc R U . . .
H1C H -0.259303 -0.030185 0.155090 0.084 Uiso 1 1 calc R U . . .
C2 C -0.12766(12) 0.3193(2) 0.19971(12) 0.0666(4) Uani 1 1 d . . . . .
H2A H -0.090347 0.435133 0.180848 0.100 Uiso 1 1 calc R U . . .
H2B H -0.088173 0.289379 0.273541 0.100 Uiso 1 1 calc R U . . .
H2C H -0.202803 0.363985 0.183786 0.100 Uiso 1 1 calc R U . . .
C3 C -0.13022(8) 0.11786(18) 0.13955(8) 0.0435(3) Uani 1 1 d . . . . .
H3 H -0.175696 0.148825 0.064939 0.052 Uiso 1 1 calc R U . . .
C4 C -0.01664(9) 0.05442(18) 0.15313(8) 0.0428(3) Uani 1 1 d . . . . .
H4A H 0.031596 0.027967 0.226733 0.051 Uiso 1 1 calc R U . . .
H4B H -0.020108 -0.079276 0.114105 0.051 Uiso 1 1 calc R U . . .
C5 C 0.12547(8) 0.20846(17) 0.11539(7) 0.0384(2) Uani 1 1 d . . . . .
C6 C 0.15825(8) 0.38244(17) 0.07351(8) 0.0428(3) Uani 1 1 d . . . . .
H6 H 0.112335 0.505719 0.049565 0.051 Uiso 1 1 calc R U . . .
C7 C 0.25638(8) 0.37628(18) 0.06677(8) 0.0423(3) Uani 1 1 d . . . . .
H7 H 0.277705 0.495708 0.038084 0.051 Uiso 1 1 calc R U . . .
C8 C 0.32585(8) 0.19607(17) 0.10163(7) 0.0396(2) Uani 1 1 d . . . . .
C9 C 0.29339(9) 0.02768(18) 0.14577(8) 0.0436(3) Uani 1 1 d . . . . .
H9 H 0.340337 -0.093646 0.171700 0.052 Uiso 1 1 calc R U . . .
C10 C 0.19410(9) 0.03107(17) 0.15325(8) 0.0419(3) Uani 1 1 d . . . . .
H10 H 0.173575 -0.086225 0.183802 0.050 Uiso 1 1 calc R U . . .
C11 C 0.42728(9) 0.17745(19) 0.08921(9) 0.0468(3) Uani 1 1 d . . . . .
H11 H 0.469879 0.049666 0.111958 0.056 Uiso 1 1 calc R U . . .

loop_
_atom_site_aniso_label
_atom_site_aniso_U_11
_atom_site_aniso_U_22
_atom_site_aniso_U_33
_atom_site_aniso_U_23
_atom_site_aniso_U_13
_atom_site_aniso_U_12
O1 0.0401(4) 0.0457(4) 0.0606(5) 0.0112(3) 0.0285(4) 0.0058(3)
O2 0.0443(5) 0.0682(6) 0.0876(6) 0.0179(5) 0.0416(5) 0.0148(4)
N1 0.0339(4) 0.0555(5) 0.0527(5) 0.0052(4) 0.0228(4) 0.0055(4)
C1 0.0459(6) 0.0698(8) 0.0565(7) 0.0039(6) 0.0251(5) -0.0085(5)
C2 0.0590(7) 0.0664(8) 0.0883(10) -0.0185(7) 0.0447(7) -0.0038(6)
C3 0.0377(5) 0.0519(6) 0.0422(5) -0.0007(4) 0.0183(4) -0.0018(4)
C4 0.0420(5) 0.0444(6) 0.0465(5) 0.0035(4) 0.0232(4) -0.0007(4)
C5 0.0354(5) 0.0434(5) 0.0379(5) 0.0015(4) 0.0171(4) 0.0023(4)
C6 0.0401(5) 0.0398(5) 0.0499(6) 0.0088(4) 0.0209(4) 0.0076(4)
C7 0.0412(5) 0.0418(6) 0.0465(5) 0.0085(4) 0.0213(4) 0.0032(4)
C8 0.0357(5) 0.0451(6) 0.0377(5) 0.0033(4) 0.0156(4) 0.0039(4)
C9 0.0419(5) 0.0435(6) 0.0463(5) 0.0093(4) 0.0198(4) 0.0098(4)
C10 0.0438(5) 0.0411(6) 0.0441(5) 0.0078(4) 0.0218(4) 0.0035(4)
C11 0.0394(5) 0.0514(6) 0.0516(6) 0.0102(5) 0.0215(5) 0.0093(4)

loop_
_atom_type_symbol
_atom_type_description
_atom_type_scat_dispersion_real
_atom_type_scat_dispersion_imag
_atom_type_scat_source
C C 0.0181 0.0091 'International Tables Vol C Tables 4.2.6.8 and 6.1.1.4'
H H 0.0000 0.0000 'International Tables Vol C Tables 4.2.6.8 and 6.1.1.4'
N N 0.0311 0.0180 'International Tables Vol C Tables 4.2.6.8 and 6.1.1.4'
O O 0.0492 0.0322 'International Tables Vol C Tables 4.2.6.8 and 6.1.1.4'

loop_
_geom_angle_atom_site_label_1
_geom_angle_atom_site_label_2
_geom_angle_atom_site_label_3
_geom_angle
_geom_angle_site_symmetry_1
_geom_angle_site_symmetry_3
C5 O1 C4 118.89(8) . .
N1 O2 H2 101.4 . .
C11 N1 O2 112.12(9) . .
C3 C1 H1A 109.5 . .
C3 C1 H1B 109.5 . .
H1A C1 H1B 109.5 . .
C3 C1 H1C 109.5 . .
H1A C1 H1C 109.5 . .
H1B C1 H1C 109.5 . .
C3 C2 H2A 109.5 . .
C3 C2 H2B 109.5 . .
H2A C2 H2B 109.5 . .
C3 C2 H2C 109.5 . .
H2A C2 H2C 109.5 . .
H2B C2 H2C 109.5 . .
C2 C3 C4 111.62(9) . .
C2 C3 C1 110.75(10) . .
C4 C3 C1 110.28(9) . .
C2 C3 H3 108.0 . .
C4 C3 H3 108.0 . .
C1 C3 H3 108.0 . .
O1 C4 C3 107.42(9) . .
O1 C4 H4A 110.2 . .
C3 C4 H4A 110.2 . .
O1 C4 H4B 110.2 . .
C3 C4 H4B 110.2 . .
H4A C4 H4B 108.5 . .
O1 C5 C10 124.96(9) . .
O1 C5 C6 115.23(9) . .
C10 C5 C6 119.81(9) . .
C7 C6 C5 120.34(9) . .
C7 C6 H6 119.8 . .
C5 C6 H6 119.8 . .
C6 C7 C8 121.00(10) . .
C6 C7 H7 119.5 . .
C8 C7 H7 119.5 . .
C9 C8 C7 117.79(9) . .
C9 C8 C11 119.67(9) . .
C7 C8 C11 122.49(10) . .
C8 C9 C10 121.99(9) . .
C8 C9 H9 119.0 . .
C10 C9 H9 119.0 . .
C5 C10 C9 119.02(9) . .
C5 C10 H10 120.5 . .
C9 C10 H10 120.5 . .
N1 C11 C8 121.97(10) . .
N1 C11 H11 119.0 . .
C8 C11 H11 119.0 . .

loop_
_geom_bond_atom_site_label_1
_geom_bond_atom_site_label_2
_geom_bond_distance
_geom_bond_site_symmetry_2
O1 C5 1.3593(12) .
O1 C4 1.4348(12) .
O2 N1 1.4078(11) .
O2 H2 0.9358 .
N1 C11 1.2678(15) .
C1 C3 1.5214(16) .
C1 H1A 0.9800 .
C1 H1B 0.9800 .
C1 H1C 0.9800 .
C2 C3 1.5099(17) .
C2 H2A 0.9800 .
C2 H2B 0.9800 .
C2 H2C 0.9800 .
C3 C4 1.5135(14) .
C3 H3 1.0000 .
C4 H4A 0.9900 .
C4 H4B 0.9900 .
C5 C10 1.3888(15) .
C5 C6 1.3962(15) .
C6 C7 1.3714(14) .
C6 H6 0.9500 .
C7 C8 1.4046(15) .
C7 H7 0.9500 .
C8 C9 1.3867(15) .
C8 C11 1.4611(14) .
C9 C10 1.3917(14) .
C9 H9 0.9500 .
C10 H10 0.9500 .
C11 H11 0.9500 .

loop_
_geom_torsion_atom_site_label_1
_geom_torsion_atom_site_label_2
_geom_torsion_atom_site_label_3
_geom_torsion_atom_site_label_4
_geom_torsion
_geom_torsion_site_symmetry_1
_geom_torsion_site_symmetry_2
_geom_torsion_site_symmetry_3
_geom_torsion_site_symmetry_4
C5 O1 C4 C3 -177.59(8) . . . .
C2 C3 C4 O1 -60.91(12) . . . .
C1 C3 C4 O1 175.54(9) . . . .
C4 O1 C5 C10 -2.39(15) . . . .
C4 O1 C5 C6 177.58(9) . . . .
O1 C5 C6 C7 -178.01(9) . . . .
C10 C5 C6 C7 1.96(16) . . . .
C5 C6 C7 C8 -0.03(17) . . . .
C6 C7 C8 C9 -1.86(16) . . . .
C6 C7 C8 C11 175.66(10) . . . .
C7 C8 C9 C10 1.89(16) . . . .
C11 C8 C9 C10 -175.70(10) . . . .
O1 C5 C10 C9 178.05(9) . . . .
C6 C5 C10 C9 -1.92(16) . . . .
C8 C9 C10 C5 -0.02(17) . . . .
O2 N1 C11 C8 -179.14(9) . . . .
C9 C8 C11 N1 179.75(10) . . . .
C7 C8 C11 N1 2.28(17) . . . .
